data_4127619
loop_
_publ_author_name
'Le, Ky Khac Anh'
'Nguyen, Hanh'
'Daugulis, Olafs'

_publ_section_title
;
 1-Aminopyridinium Ylides as Monodentate Directing Groups for
 sp<sup>3</sup> C-H Bond Functionalization.
;
_journal_issue 37
_journal_name_full 'Journal of the American Chemical Society'
_journal_page_first 14728
_journal_page_last 14735
_journal_paper_doi 10.1021/jacs.9b06643
_journal_volume 141
_journal_year 2019
_chemical_formula_sum 'C67 H104 N12 O16 Pd4'
_chemical_formula_weight 1759.22
_space_group_crystal_system monoclinic
_space_group_IT_number 15
_space_group_name_Hall '-C 2yc'
_space_group_name_H-M_alt 'C 1 2/c 1'
_symmetry_space_group_name_Hall '-C 2yc'
_symmetry_space_group_name_H-M 'C 1 2/c 1'
_atom_sites_solution_hydrogens geom
_audit_creation_method SHELXL-2014/7
_cell_angle_alpha 90
_cell_angle_beta 99.0110(10)
_cell_angle_gamma 90
_cell_formula_units_Z 2
_cell_length_a 15.7232(4)
_cell_length_b 16.4364(4)
_cell_length_c 15.5875(4)
_cell_measurement_reflns_used 9910
_cell_measurement_temperature 123(2)
_cell_measurement_theta_max 66.62
_cell_measurement_theta_min 2.87
_cell_volume 3978.60(17)
_computing_cell_refinement 'Bruker SAINT'
_computing_data_collection 'Bruker APEX2'
_computing_data_reduction 'Bruker SAINT'
_computing_structure_refinement 'SHELXL-2014/7 (Sheldrick, 2014)'
_computing_structure_solution 'SHELXT-2014 (Sheldrick 2014)'
_diffrn_ambient_temperature 123(2)
_diffrn_measured_fraction_theta_full 0.999
_diffrn_measured_fraction_theta_max 0.999
_diffrn_measurement_device_type 'Bruker APEX-II CCD'
_diffrn_measurement_method '\f and \w scans'
_diffrn_radiation_type CuK\a
_diffrn_radiation_wavelength 1.54178
_diffrn_reflns_av_R_equivalents 0.0230
_diffrn_reflns_av_unetI/netI 0.0191
_diffrn_reflns_Laue_measured_fraction_full 0.999
_diffrn_reflns_Laue_measured_fraction_max 0.999
_diffrn_reflns_limit_h_max 18
_diffrn_reflns_limit_h_min -18
_diffrn_reflns_limit_k_max 19
_diffrn_reflns_limit_k_min -19
_diffrn_reflns_limit_l_max 18
_diffrn_reflns_limit_l_min -18
_diffrn_reflns_number 14438
_diffrn_reflns_point_group_measured_fraction_full 0.999
_diffrn_reflns_point_group_measured_fraction_max 0.999
_diffrn_reflns_theta_full 66.611
_diffrn_reflns_theta_max 66.611
_diffrn_reflns_theta_min 3.916
_exptl_absorpt_coefficient_mu 7.733
_exptl_absorpt_correction_T_max 0.7528
_exptl_absorpt_correction_T_min 0.5370
_exptl_absorpt_correction_type empirical
_exptl_absorpt_process_details SADABS
_exptl_crystal_colour yellow
_exptl_crystal_density_diffrn 1.468
_exptl_crystal_description PLATE
_exptl_crystal_F_000 1804
_exptl_crystal_size_max 0.140
_exptl_crystal_size_mid 0.080
_exptl_crystal_size_min 0.030
_refine_diff_density_max 0.635
_refine_diff_density_min -0.363
_refine_diff_density_rms 0.071
_refine_ls_extinction_method none
_refine_ls_goodness_of_fit_ref 1.075
_refine_ls_hydrogen_treatment constr
_refine_ls_matrix_type full
_refine_ls_number_parameters 305
_refine_ls_number_reflns 3520
_refine_ls_number_restraints 13
_refine_ls_restrained_S_all 1.075
_refine_ls_R_factor_all 0.0270
_refine_ls_R_factor_gt 0.0261
_refine_ls_shift/su_max 0.002
_refine_ls_shift/su_mean 0.000
_refine_ls_structure_factor_coef Fsqd
_refine_ls_weighting_details 'w=1/[\s^2^(Fo^2^)+(0.0470P)^2^+5.3450P] where P=(Fo^2^+2Fc^2^)/3'
_refine_ls_weighting_scheme calc
_refine_ls_wR_factor_gt 0.0755
_refine_ls_wR_factor_ref 0.0767
_reflns_Friedel_coverage 0.000
_reflns_number_gt 3379
_reflns_number_total 3520
_reflns_threshold_expression 'I > 2\s(I)'
_cod_data_source_file ja9b06643_si_001.cif
_cod_data_source_block XW81
_cod_database_code 4127619
_shelx_shelxl_version_number 2014/7
_shelx_space_group_comment
;
The symmetry employed for this shelxl refinement is uniquely defined
by the following loop, which should always be used as a source of
symmetry information in preference to the above space-group names.
They are only intended as comments.
;
_shelx_estimated_absorpt_t_min 0.411
_shelx_estimated_absorpt_t_max 0.801

loop_
_space_group_symop_operation_xyz
'x, y, z'
'-x, y, -z+1/2'
'x+1/2, y+1/2, z'
'-x+1/2, y+1/2, -z+1/2'
'-x, -y, -z'
'x, -y, z-1/2'
'-x+1/2, -y+1/2, -z'
'x+1/2, -y+1/2, z-1/2'

loop_
_atom_site_label
_atom_site_type_symbol
_atom_site_fract_x
_atom_site_fract_y
_atom_site_fract_z
_atom_site_U_iso_or_equiv
_atom_site_adp_type
_atom_site_occupancy
_atom_site_site_symmetry_order
_atom_site_calc_flag
_atom_site_refinement_flags_posn
_atom_site_refinement_flags_adp
_atom_site_refinement_flags_occupancy
_atom_site_disorder_assembly
_atom_site_disorder_group
Pd1 Pd 0.55039(2) 0.40157(2) 0.68033(2) 0.03449(9) Uani 1 1 d . . . . .
O1 O 0.48092(15) 0.20913(12) 0.51572(14) 0.0562(5) Uani 1 1 d . . . . .
O2 O 0.63149(12) 0.47035(11) 0.77029(12) 0.0414(4) Uani 1 1 d . . . . .
O3 O 0.53257(12) 0.50673(11) 0.85236(12) 0.0435(4) Uani 1 1 d . . . . .
N1 N 0.48794(14) 0.33099(13) 0.58806(14) 0.0402(5) Uani 1 1 d . . . . .
N2 N 0.41090(14) 0.35675(14) 0.53570(14) 0.0405(5) Uani 1 1 d . . . . .
C1 C 0.61737(18) 0.29804(15) 0.70516(17) 0.0411(6) Uani 1 1 d . . . . .
H1A H 0.6795 0.3110 0.7194 0.049 Uiso 1 1 calc R U . . .
H1B H 0.5996 0.2711 0.7563 0.049 Uiso 1 1 calc R U . . .
C2 C 0.60313(18) 0.23984(15) 0.62787(17) 0.0401(6) Uani 1 1 d . . . . .
C3 C 0.6049(2) 0.15092(17) 0.6589(2) 0.0497(7) Uani 1 1 d . . . . .
H3A H 0.5980 0.1145 0.6085 0.074 Uiso 1 1 calc R U . . .
H3B H 0.5578 0.1418 0.6921 0.074 Uiso 1 1 calc R U . . .
H3C H 0.6600 0.1398 0.6958 0.074 Uiso 1 1 calc R U . . .
C4 C 0.6727(2) 0.25239(19) 0.5697(2) 0.0509(7) Uani 1 1 d . . . . .
H4A H 0.6616 0.2159 0.5195 0.076 Uiso 1 1 calc R U . . .
H4B H 0.7295 0.2403 0.6030 0.076 Uiso 1 1 calc R U . . .
H4C H 0.6714 0.3089 0.5496 0.076 Uiso 1 1 calc R U . . .
C5 C 0.51686(18) 0.25707(16) 0.57124(17) 0.0411(6) Uani 1 1 d . . . . .
C6 C 0.4155(2) 0.40629(17) 0.4675(2) 0.0459(7) Uani 1 1 d . . . . .
H6 H 0.4699 0.4164 0.4504 0.055 Uiso 1 1 calc R U . . .
C7 C 0.34428(18) 0.44183(18) 0.42305(19) 0.0478(7) Uani 1 1 d . . . . .
H7 H 0.3490 0.4746 0.3738 0.057 Uiso 1 1 calc R U . . .
C8 C 0.26290(17) 0.43068(16) 0.44922(17) 0.0401(6) Uani 1 1 d D . . . .
C9 C 0.2603(2) 0.3763(2) 0.5199(2) 0.0537(7) Uani 1 1 d . . . . .
H9 H 0.2070 0.3641 0.5384 0.064 Uiso 1 1 calc R U . . .
C10 C 0.33387(19) 0.34186(19) 0.5607(2) 0.0522(7) Uani 1 1 d . . . . .
H10 H 0.3313 0.3062 0.6082 0.063 Uiso 1 1 calc R U . . .
N3 N 0.1904(7) 0.4611(8) 0.4089(11) 0.036(3) Uani 0.5 1 d D . P A 1
C11 C 0.1083(9) 0.4599(12) 0.4433(12) 0.061(5) Uani 0.5 1 d D . P A 1
H11A H 0.1165 0.4754 0.5054 0.073 Uiso 0.5 1 calc R U P A 1
H11B H 0.0808 0.4056 0.4362 0.073 Uiso 0.5 1 calc R U P A 1
C12 C 0.0562(5) 0.5227(9) 0.3873(9) 0.074(5) Uani 0.5 1 d D . P A 1
H12C H -0.0015 0.5006 0.3644 0.088 Uiso 0.5 1 calc R U P A 1
H12D H 0.0486 0.5717 0.4222 0.088 Uiso 0.5 1 calc R U P A 1
C13 C 0.1013(4) 0.5434(6) 0.3166(5) 0.0555(16) Uani 0.5 1 d D . P A 1
H13A H 0.0918 0.6014 0.3008 0.067 Uiso 0.5 1 calc R U P A 1
H13B H 0.0800 0.5098 0.2650 0.067 Uiso 0.5 1 calc R U P A 1
C14 C 0.1949(6) 0.5278(11) 0.3462(11) 0.043(4) Uani 0.5 1 d D . P A 1
H14A H 0.2243 0.5103 0.2976 0.051 Uiso 0.5 1 calc R U P A 1
H14B H 0.2244 0.5762 0.3746 0.051 Uiso 0.5 1 calc R U P A 1
N3' N 0.1961(7) 0.4796(8) 0.4153(11) 0.029(2) Uani 0.5 1 d D . P A 2
C11' C 0.1100(10) 0.4756(11) 0.4437(9) 0.045(3) Uani 0.5 1 d D . P A 2
H11C H 0.1146 0.4903 0.5058 0.054 Uiso 0.5 1 calc R U P A 2
H11D H 0.0858 0.4201 0.4353 0.054 Uiso 0.5 1 calc R U P A 2
C12' C 0.0540(8) 0.5356(9) 0.3881(8) 0.069(5) Uani 0.5 1 d D . P A 2
H12A H 0.0113 0.5067 0.3453 0.083 Uiso 0.5 1 calc R U P A 2
H12B H 0.0227 0.5705 0.4245 0.083 Uiso 0.5 1 calc R U P A 2
C13' C 0.1107(4) 0.5845(4) 0.3439(5) 0.0456(15) Uani 0.5 1 d D . P A 2
H13C H 0.1267 0.6352 0.3768 0.055 Uiso 0.5 1 calc R U P A 2
H13D H 0.0815 0.5993 0.2850 0.055 Uiso 0.5 1 calc R U P A 2
C14' C 0.1904(9) 0.5342(11) 0.3380(11) 0.053(5) Uani 0.5 1 d D . P A 2
H14C H 0.1836 0.5024 0.2834 0.064 Uiso 0.5 1 calc R U P A 2
H14D H 0.2422 0.5690 0.3413 0.064 Uiso 0.5 1 calc R U P A 2
C15 C 0.60411(18) 0.51290(15) 0.82750(18) 0.0420(6) Uani 1 1 d . . . . .
C16 C 0.6651(2) 0.5767(2) 0.8702(3) 0.0620(9) Uani 1 1 d . . . . .
H16A H 0.7245 0.5570 0.8743 0.093 Uiso 1 1 calc R U . . .
H16B H 0.6523 0.5881 0.9285 0.093 Uiso 1 1 calc R U . . .
H16C H 0.6584 0.6267 0.8354 0.093 Uiso 1 1 calc R U . . .
O4 O 0.3698(7) 0.2201(8) 0.3562(8) 0.055(3) Uani 0.25 1 d D . P B 1
H4 H 0.3280 0.2510 0.3599 0.083 Uiso 0.25 1 calc R U P B 1
C17 C 0.4214(13) 0.2545(10) 0.2976(11) 0.093(7) Uani 0.25 1 d D . P B 1
H17A H 0.4245 0.3136 0.3055 0.139 Uiso 0.25 1 calc R U P B 1
H17B H 0.3955 0.2420 0.2377 0.139 Uiso 0.25 1 calc R U P B 1
H17C H 0.4795 0.2314 0.3093 0.139 Uiso 0.25 1 calc R U P B 1
O4' O 0.3968(4) 0.1796(4) 0.3581(3) 0.0565(12) Uani 0.5 1 d D . P C 2
H4' H 0.4221 0.1926 0.4077 0.085 Uiso 0.5 1 calc R U P C 2
C17' C 0.3709(7) 0.2515(4) 0.3093(6) 0.073(3) Uani 0.5 1 d D . P C 2
H17D H 0.3293 0.2817 0.3377 0.109 Uiso 0.5 1 calc R U P C 2
H17E H 0.3443 0.2364 0.2504 0.109 Uiso 0.5 1 calc R U P C 2
H17F H 0.4215 0.2857 0.3065 0.109 Uiso 0.5 1 calc R U P C 2
O1W O 0.3198(11) 0.0549(12) 0.3455(11) 0.121(5) Uani 0.25 1 d . . P D 1

loop_
_atom_site_aniso_label
_atom_site_aniso_U_11
_atom_site_aniso_U_22
_atom_site_aniso_U_33
_atom_site_aniso_U_23
_atom_site_aniso_U_13
_atom_site_aniso_U_12
Pd1 0.04261(14) 0.03079(13) 0.03515(13) 0.00275(6) 0.02189(9) 0.00653(6)
O1 0.0728(14) 0.0411(11) 0.0543(12) -0.0058(9) 0.0090(10) -0.0003(10)
O2 0.0458(10) 0.0371(9) 0.0465(10) -0.0011(8) 0.0239(8) -0.0005(7)
O3 0.0511(10) 0.0360(9) 0.0501(10) -0.0127(8) 0.0290(9) -0.0111(8)
N1 0.0462(12) 0.0405(11) 0.0370(11) 0.0031(9) 0.0162(9) 0.0071(9)
N2 0.0454(12) 0.0415(11) 0.0382(11) 0.0061(9) 0.0181(9) 0.0037(9)
C1 0.0505(15) 0.0362(13) 0.0408(13) 0.0036(11) 0.0204(11) 0.0098(11)
C2 0.0488(14) 0.0343(12) 0.0426(13) 0.0020(11) 0.0245(11) 0.0059(11)
C3 0.0589(17) 0.0349(14) 0.0597(17) 0.0023(12) 0.0234(14) 0.0070(12)
C4 0.0597(17) 0.0501(16) 0.0505(16) -0.0013(13) 0.0323(13) 0.0059(13)
C5 0.0541(15) 0.0367(13) 0.0384(13) 0.0036(11) 0.0253(12) 0.0016(11)
C6 0.0458(15) 0.0526(17) 0.0455(16) 0.0130(12) 0.0265(13) 0.0088(11)
C7 0.0515(16) 0.0487(16) 0.0496(15) 0.0184(13) 0.0282(13) 0.0083(12)
C8 0.0434(14) 0.0377(13) 0.0421(13) 0.0013(11) 0.0154(11) -0.0031(11)
C9 0.0454(15) 0.0619(18) 0.0577(18) 0.0190(15) 0.0199(13) -0.0080(14)
C10 0.0531(16) 0.0562(17) 0.0507(16) 0.0205(13) 0.0185(13) -0.0049(13)
N3 0.043(4) 0.019(6) 0.047(4) -0.004(4) 0.011(3) -0.016(3)
C11 0.026(5) 0.067(9) 0.087(9) 0.023(6) 0.003(5) -0.002(5)
C12 0.024(4) 0.060(7) 0.145(13) 0.034(7) 0.037(5) 0.008(4)
C13 0.042(4) 0.061(5) 0.060(4) 0.010(4) -0.003(3) 0.013(3)
C14 0.022(5) 0.047(8) 0.058(8) 0.015(5) 0.007(4) 0.002(4)
N3' 0.034(3) 0.012(5) 0.043(4) -0.007(4) 0.013(3) -0.011(3)
C11' 0.047(7) 0.045(5) 0.048(6) -0.001(4) 0.023(5) -0.016(4)
C12' 0.106(11) 0.039(5) 0.063(6) -0.004(4) 0.016(6) 0.014(5)
C13' 0.049(4) 0.035(3) 0.053(4) -0.002(3) 0.008(3) -0.002(3)
C14' 0.084(12) 0.038(7) 0.042(6) 0.011(5) 0.018(6) 0.001(6)
C15 0.0523(15) 0.0298(12) 0.0491(15) -0.0021(11) 0.0239(12) -0.0035(11)
C16 0.0592(19) 0.0469(16) 0.086(2) -0.0155(17) 0.0310(18) -0.0194(15)
O4 0.040(5) 0.044(6) 0.080(8) -0.003(6) 0.002(5) -0.007(4)
C17 0.106(16) 0.080(13) 0.089(13) -0.051(11) 0.004(13) 0.027(12)
O4' 0.067(3) 0.058(3) 0.042(2) -0.008(2) -0.001(2) 0.001(3)
C17' 0.082(7) 0.061(6) 0.066(6) -0.016(4) -0.018(5) 0.031(5)
O1W 0.109(11) 0.139(14) 0.114(11) -0.011(11) 0.016(9) 0.014(10)

loop_
_atom_type_symbol
_atom_type_description
_atom_type_scat_dispersion_real
_atom_type_scat_dispersion_imag
_atom_type_scat_source
C C 0.0181 0.0091 'International Tables Vol C Tables 4.2.6.8 and 6.1.1.4'
H H 0.0000 0.0000 'International Tables Vol C Tables 4.2.6.8 and 6.1.1.4'
N N 0.0311 0.0180 'International Tables Vol C Tables 4.2.6.8 and 6.1.1.4'
O O 0.0492 0.0322 'International Tables Vol C Tables 4.2.6.8 and 6.1.1.4'
Pd Pd 0.1215 3.9337 'International Tables Vol C Tables 4.2.6.8 and 6.1.1.4'

loop_
_geom_angle_atom_site_label_1
_geom_angle_atom_site_label_2
_geom_angle_atom_site_label_3
_geom_angle
_geom_angle_site_symmetry_1
_geom_angle_site_symmetry_3
N1 Pd1 C1 80.17(10) . .
N1 Pd1 O2 171.86(8) . .
C1 Pd1 O2 94.77(10) . .
N1 Pd1 O3 94.83(8) . 2_656
C1 Pd1 O3 174.51(10) . 2_656
O2 Pd1 O3 90.45(7) . 2_656
N1 Pd1 Pd1 106.16(6) . 2_656
C1 Pd1 Pd1 100.87(7) . 2_656
O2 Pd1 Pd1 80.96(5) . 2_656
O3 Pd1 Pd1 78.25(4) 2_656 2_656
C15 O2 Pd1 122.56(17) . .
C15 O3 Pd1 121.81(16) . 2_656
C5 N1 N2 116.4(2) . .
C5 N1 Pd1 121.90(19) . .
N2 N1 Pd1 121.66(16) . .
C6 N2 C10 119.8(2) . .
C6 N2 N1 119.2(2) . .
C10 N2 N1 120.3(2) . .
C2 C1 Pd1 111.79(18) . .
C2 C1 H1A 109.3 . .
Pd1 C1 H1A 109.3 . .
C2 C1 H1B 109.3 . .
Pd1 C1 H1B 109.3 . .
H1A C1 H1B 107.9 . .
C5 C2 C1 110.3(2) . .
C5 C2 C3 109.2(2) . .
C1 C2 C3 110.7(2) . .
C5 C2 C4 106.5(2) . .
C1 C2 C4 110.5(2) . .
C3 C2 C4 109.4(2) . .
C2 C3 H3A 109.5 . .
C2 C3 H3B 109.5 . .
H3A C3 H3B 109.5 . .
C2 C3 H3C 109.5 . .
H3A C3 H3C 109.5 . .
H3B C3 H3C 109.5 . .
C2 C4 H4A 109.5 . .
C2 C4 H4B 109.5 . .
H4A C4 H4B 109.5 . .
C2 C4 H4C 109.5 . .
H4A C4 H4C 109.5 . .
H4B C4 H4C 109.5 . .
O1 C5 N1 125.6(3) . .
O1 C5 C2 123.6(2) . .
N1 C5 C2 110.7(2) . .
N2 C6 C7 121.4(3) . .
N2 C6 H6 119.3 . .
C7 C6 H6 119.3 . .
C6 C7 C8 120.7(3) . .
C6 C7 H7 119.7 . .
C8 C7 H7 119.7 . .
N3 C8 C7 124.8(8) . .
N3' C8 C7 119.3(6) . .
N3 C8 C9 118.8(7) . .
N3' C8 C9 123.8(7) . .
C7 C8 C9 116.2(3) . .
C10 C9 C8 120.0(3) . .
C10 C9 H9 120.0 . .
C8 C9 H9 120.0 . .
N2 C10 C9 121.8(3) . .
N2 C10 H10 119.1 . .
C9 C10 H10 119.1 . .
C8 N3 C11 124.5(13) . .
C8 N3 C14 118.1(11) . .
C11 N3 C14 112.8(8) . .
N3 C11 C12 102.0(8) . .
N3 C11 H11A 111.4 . .
C12 C11 H11A 111.4 . .
N3 C11 H11B 111.4 . .
C12 C11 H11B 111.4 . .
H11A C11 H11B 109.2 . .
C13 C12 C11 108.4(8) . .
C13 C12 H12C 110.0 . .
C11 C12 H12C 110.0 . .
C13 C12 H12D 110.0 . .
C11 C12 H12D 110.0 . .
H12C C12 H12D 108.4 . .
C12 C13 C14 107.5(7) . .
C12 C13 H13A 110.2 . .
C14 C13 H13A 110.2 . .
C12 C13 H13B 110.2 . .
C14 C13 H13B 110.2 . .
H13A C13 H13B 108.5 . .
N3 C14 C13 100.6(7) . .
N3 C14 H14A 111.6 . .
C13 C14 H14A 111.6 . .
N3 C14 H14B 111.6 . .
C13 C14 H14B 111.6 . .
H14A C14 H14B 109.4 . .
C8 N3' C11' 122.7(11) . .
C8 N3' C14' 127.8(11) . .
C11' N3' C14' 108.9(8) . .
N3' C11' C12' 106.2(8) . .
N3' C11' H11C 110.5 . .
C12' C11' H11C 110.5 . .
N3' C11' H11D 110.5 . .
C12' C11' H11D 110.5 . .
H11C C11' H11D 108.7 . .
C13' C12' C11' 106.8(9) . .
C13' C12' H12A 110.4 . .
C11' C12' H12A 110.4 . .
C13' C12' H12B 110.4 . .
C11' C12' H12B 110.4 . .
H12A C12' H12B 108.6 . .
C12' C13' C14' 107.5(9) . .
C12' C13' H13C 110.2 . .
C14' C13' H13C 110.2 . .
C12' C13' H13D 110.2 . .
C14' C13' H13D 110.2 . .
H13C C13' H13D 108.5 . .
N3' C14' C13' 103.0(8) . .
N3' C14' H14C 111.2 . .
C13' C14' H14C 111.2 . .
N3' C14' H14D 111.2 . .
C13' C14' H14D 111.2 . .
H14C C14' H14D 109.1 . .
O3 C15 O2 126.7(2) . .
O3 C15 C16 117.5(2) . .
O2 C15 C16 115.8(2) . .
C15 C16 H16A 109.5 . .
C15 C16 H16B 109.5 . .
H16A C16 H16B 109.5 . .
C15 C16 H16C 109.5 . .
H16A C16 H16C 109.5 . .
H16B C16 H16C 109.5 . .
C17 O4 H4 109.5 . .
O4 C17 H17A 109.5 . .
O4 C17 H17B 109.5 . .
H17A C17 H17B 109.5 . .
O4 C17 H17C 109.5 . .
H17A C17 H17C 109.5 . .
H17B C17 H17C 109.5 . .
C17' O4' H4' 109.5 . .
O4' C17' H17D 109.5 . .
O4' C17' H17E 109.5 . .
H17D C17' H17E 109.5 . .
O4' C17' H17F 109.5 . .
H17D C17' H17F 109.5 . .
H17E C17' H17F 109.5 . .

loop_
_geom_bond_atom_site_label_1
_geom_bond_atom_site_label_2
_geom_bond_distance
_geom_bond_site_symmetry_2
Pd1 N1 1.984(2) .
Pd1 C1 2.007(2) .
Pd1 O2 2.0761(19) .
Pd1 O3 2.1773(17) 2_656
Pd1 Pd1 2.8821(3) 2_656
O1 C5 1.239(3) .
O2 C15 1.261(3) .
O3 C15 1.250(3) .
O3 Pd1 2.1772(17) 2_656
N1 C5 1.338(3) .
N1 N2 1.415(3) .
N2 C6 1.350(3) .
N2 C10 1.351(4) .
C1 C2 1.527(4) .
C1 H1A 0.9900 .
C1 H1B 0.9900 .
C2 C5 1.525(4) .
C2 C3 1.538(4) .
C2 C4 1.541(4) .
C3 H3A 0.9800 .
C3 H3B 0.9800 .
C3 H3C 0.9800 .
C4 H4A 0.9800 .
C4 H4B 0.9800 .
C4 H4C 0.9800 .
C6 C7 1.354(4) .
C6 H6 0.9500 .
C7 C8 1.415(4) .
C7 H7 0.9500 .
C8 N3 1.312(10) .
C8 N3' 1.362(9) .
C8 C9 1.425(4) .
C9 C10 1.353(4) .
C9 H9 0.9500 .
C10 H10 0.9500 .
N3 C11 1.472(11) .
N3 C14 1.477(11) .
C11 C12 1.508(12) .
C11 H11A 0.9900 .
C11 H11B 0.9900 .
C12 C13 1.442(11) .
C12 H12C 0.9900 .
C12 H12D 0.9900 .
C13 C14 1.495(10) .
C13 H13A 0.9900 .
C13 H13B 0.9900 .
C14 H14A 0.9900 .
C14 H14B 0.9900 .
N3' C11' 1.489(10) .
N3' C14' 1.494(12) .
C11' C12' 1.503(12) .
C11' H11C 0.9900 .
C11' H11D 0.9900 .
C12' C13' 1.453(12) .
C12' H12A 0.9900 .
C12' H12B 0.9900 .
C13' C14' 1.517(12) .
C13' H13C 0.9900 .
C13' H13D 0.9900 .
C14' H14C 0.9900 .
C14' H14D 0.9900 .
C15 C16 1.505(4) .
C16 H16A 0.9800 .
C16 H16B 0.9800 .
C16 H16C 0.9800 .
O4 C17 1.4297(11) .
O4 H4 0.8400 .
C17 H17A 0.9800 .
C17 H17B 0.9800 .
C17 H17C 0.9800 .
O4' C17' 1.4293(10) .
O4' H4' 0.8400 .
C17' H17D 0.9800 .
C17' H17E 0.9800 .
C17' H17F 0.9800 .
